data_4325020
loop_
_publ_author_name
'Guifeng Liu'
'Jiurong Hu'
'Jialin Wen'
'Huimin Dai'
'Yizhi Li'
'Hong Yan'

_publ_contact_author_address
;
    State Key Laboratory of Coordination Chemistry, 
    Nanjing University, 
    Nanjing 210093, 
    P. R. China
;
_publ_contact_author_email hyan1965@nju.edu.cn
_publ_contact_author_fax '(+86)-25- 83314502'
_publ_contact_author_name 'H. Yan'
_publ_contact_author_phone '(+86)-25- 83314502'
_publ_section_title
;
 Cobalt-Mediated Selective B-H Activation and Formation of a Co-B Bond in
 the Reaction of the 16-Electron CpCo Half-Sandwich Complex Containing an
 o-Carborane-1,2-dithiolate Ligand with Ethyl Diazoacetate
;
_journal_name_full 'Inorganic Chemistry'
_journal_page_first 4187
_journal_page_last 4194
_journal_paper_doi 10.1021/ic200333q
_journal_volume 50
_journal_year 2011
_chemical_formula_moiety 'C15 H27 B10 Co O4 S2'
_chemical_formula_sum 'C15 H27 B10 Co O4 S2'
_chemical_formula_weight 502.52
_chemical_name_systematic
; 
 ? 
;
_space_group_IT_number 2
_symmetry_cell_setting triclinic
_symmetry_space_group_name_Hall '-P 1'
_symmetry_space_group_name_H-M 'P -1'
_atom_sites_solution_hydrogens geom
_atom_sites_solution_primary direct
_atom_sites_solution_secondary difmap
_audit_creation_method SHELXL-97
_cell_angle_alpha 80.060(2)
_cell_angle_beta 84.133(2)
_cell_angle_gamma 70.847(3)
_cell_formula_units_Z 2
_cell_length_a 10.601(2)
_cell_length_b 10.875(2)
_cell_length_c 11.161(3)
_cell_measurement_reflns_used 1211
_cell_measurement_temperature 291(2)
_cell_measurement_theta_max 21.86
_cell_measurement_theta_min 2.52
_cell_volume 1195.8(5)
_computing_cell_refinement 'Bruker SMART'
_computing_data_collection 'Bruker SMART'
_computing_data_reduction 'Bruker SAINT'
_computing_molecular_graphics 'Bruker SHELXTL'
_computing_publication_material 'Bruker SHELXTL'
_computing_structure_refinement 'SHELXL-97 (Sheldrick, 1997)'
_computing_structure_solution 'SHELXS-97 (Sheldrick, 1990)'
_diffrn_ambient_temperature 291(2)
_diffrn_measured_fraction_theta_full 0.981
_diffrn_measured_fraction_theta_max 0.981
_diffrn_measurement_device_type 'Bruker Smart Apex CCD'
_diffrn_measurement_method 'phi and omega scans'
_diffrn_radiation_monochromator graphite
_diffrn_radiation_source 'fine-focus sealed tube'
_diffrn_radiation_type MoK\a
_diffrn_radiation_wavelength 0.71073
_diffrn_reflns_av_R_equivalents 0.0319
_diffrn_reflns_av_sigmaI/netI 0.0650
_diffrn_reflns_limit_h_max 13
_diffrn_reflns_limit_h_min -9
_diffrn_reflns_limit_k_max 12
_diffrn_reflns_limit_k_min -13
_diffrn_reflns_limit_l_max 11
_diffrn_reflns_limit_l_min -13
_diffrn_reflns_number 6593
_diffrn_reflns_theta_full 26.00
_diffrn_reflns_theta_max 26.00
_diffrn_reflns_theta_min 2.00
_exptl_absorpt_coefficient_mu 0.913
_exptl_absorpt_correction_T_max 0.8244
_exptl_absorpt_correction_T_min 0.7841
_exptl_absorpt_correction_type multi-scan
_exptl_absorpt_process_details 'SADABS; Bruker, 2000'
_exptl_crystal_colour purple
_exptl_crystal_density_diffrn 1.396
_exptl_crystal_description block
_exptl_crystal_F_000 516
_exptl_crystal_size_max 0.28
_exptl_crystal_size_mid 0.24
_exptl_crystal_size_min 0.22
_refine_diff_density_max 0.589
_refine_diff_density_min -0.906
_refine_diff_density_rms 0.080
_refine_ls_extinction_method none
_refine_ls_goodness_of_fit_ref 1.087
_refine_ls_hydrogen_treatment constr
_refine_ls_matrix_type full
_refine_ls_number_parameters 291
_refine_ls_number_reflns 4610
_refine_ls_number_restraints 0
_refine_ls_restrained_S_all 1.087
_refine_ls_R_factor_all 0.0838
_refine_ls_R_factor_gt 0.0624
_refine_ls_shift/su_max 0.000
_refine_ls_shift/su_mean 0.000
_refine_ls_structure_factor_coef Fsqd
_refine_ls_weighting_details 'calc w=1/[\s^2^(Fo^2^)+(0.0500P)^2^+1.5500P] where P=(Fo^2^+2Fc^2^)/3'
_refine_ls_weighting_scheme calc
_refine_ls_wR_factor_gt 0.1340
_refine_ls_wR_factor_ref 0.1389
_reflns_number_gt 3268
_reflns_number_total 4610
_reflns_threshold_expression >2sigma(I)
_cod_data_source_file ic200333q_si_001_5.cif
_cod_data_source_block Compound-5
_cod_original_cell_volume 1195.8(4)
_cod_original_sg_symbol_Hall '-P 1 '
_cod_database_code 4325020

loop_
_symmetry_equiv_pos_as_xyz
'x, y, z'
'-x, -y, -z'

loop_
_atom_site_label
_atom_site_type_symbol
_atom_site_fract_x
_atom_site_fract_y
_atom_site_fract_z
_atom_site_U_iso_or_equiv
_atom_site_adp_type
_atom_site_occupancy
_atom_site_symmetry_multiplicity
_atom_site_calc_flag
_atom_site_refinement_flags
B3 B 0.6623(6) 0.7634(5) 0.6392(5) 0.0460(12) Uani 1 1 d .
B4 B 0.7105(6) 0.6300(5) 0.7680(5) 0.0474(13) Uani 1 1 d .
H4 H 0.7361 0.5271 0.7528 0.057 Uiso 1 1 calc R
B5 B 0.7972(6) 0.6733(6) 0.8744(6) 0.0536(14) Uani 1 1 d .
H5 H 0.8766 0.5995 0.9285 0.064 Uiso 1 1 calc R
B6 B 0.8041(6) 0.8361(5) 0.8153(5) 0.0452(12) Uani 1 1 d .
H6 H 0.8897 0.8673 0.8289 0.054 Uiso 1 1 calc R
B7 B 0.6391(6) 0.9439(5) 0.8122(5) 0.0490(13) Uani 1 1 d .
H7 H 0.6161 1.0469 0.8258 0.059 Uiso 1 1 calc R
B8 B 0.5541(6) 0.8972(5) 0.7083(5) 0.0484(13) Uani 1 1 d .
H8 H 0.4740 0.9711 0.6551 0.058 Uiso 1 1 calc R
B9 B 0.5448(6) 0.7365(6) 0.7632(6) 0.0550(15) Uani 1 1 d .
H9 H 0.4612 0.7040 0.7463 0.066 Uiso 1 1 calc R
B10 B 0.6254(6) 0.6847(6) 0.9038(5) 0.0500(13) Uani 1 1 d .
H10 H 0.5932 0.6187 0.9776 0.060 Uiso 1 1 calc R
B11 B 0.6850(6) 0.8155(6) 0.9318(6) 0.0557(14) Uani 1 1 d .
H11 H 0.6921 0.8349 1.0240 0.067 Uiso 1 1 calc R
B12 B 0.5300(6) 0.8503(6) 0.8681(5) 0.0535(14) Uani 1 1 d .
H12 H 0.4354 0.8915 0.9194 0.064 Uiso 1 1 calc R
C1 C 0.7149(5) 0.8858(4) 0.6820(4) 0.0462(11) Uani 1 1 d .
C2 C 0.8107(5) 0.7247(5) 0.7213(4) 0.0475(11) Uani 1 1 d .
C3 C 1.0763(5) 0.7251(5) 0.6478(5) 0.0465(11) Uani 1 1 d .
H3A H 1.1496 0.7041 0.5873 0.056 Uiso 1 1 calc R
H3B H 1.0426 0.8200 0.6438 0.056 Uiso 1 1 calc R
C4 C 1.1278(5) 0.6625(5) 0.7746(4) 0.0471(11) Uani 1 1 d .
C5 C 1.2166(6) 0.6998(5) 0.9482(5) 0.0589(14) Uani 1 1 d .
H5A H 1.1973 0.6194 0.9832 0.071 Uiso 1 1 calc R
H5B H 1.3125 0.6829 0.9463 0.071 Uiso 1 1 calc R
C6 C 1.1455(6) 0.8073(6) 1.0194(5) 0.0672(16) Uani 1 1 d .
H6A H 1.1729 0.7822 1.1019 0.101 Uiso 1 1 calc R
H6B H 1.0509 0.8240 1.0186 0.101 Uiso 1 1 calc R
H6C H 1.1667 0.8856 0.9840 0.101 Uiso 1 1 calc R
C7 C 0.6790(5) 0.7604(5) 0.5022(4) 0.0465(11) Uani 1 1 d .
H7A H 0.6065 0.8344 0.4643 0.056 Uiso 1 1 calc R
C8 C 0.6729(5) 0.6404(5) 0.4624(5) 0.0471(11) Uani 1 1 d .
C9 C 0.5597(5) 0.5708(6) 0.3242(5) 0.0589(14) Uani 1 1 d .
H9A H 0.5354 0.5082 0.3875 0.071 Uiso 1 1 calc R
H9B H 0.6399 0.5244 0.2799 0.071 Uiso 1 1 calc R
C10 C 0.4483(5) 0.6371(5) 0.2402(5) 0.0541(13) Uani 1 1 d .
H10A H 0.4281 0.5722 0.2041 0.081 Uiso 1 1 calc R
H10B H 0.4746 0.6975 0.1774 0.081 Uiso 1 1 calc R
H10C H 0.3705 0.6842 0.2852 0.081 Uiso 1 1 calc R
C11 C 1.0219(6) 0.7189(5) 0.3379(5) 0.0564(13) Uani 1 1 d .
H11A H 1.1045 0.6489 0.3624 0.068 Uiso 1 1 calc R
C12 C 0.9938(5) 0.8593(5) 0.3295(5) 0.0538(12) Uani 1 1 d .
H12A H 1.0547 0.9018 0.3518 0.065 Uiso 1 1 calc R
C13 C 0.8661(5) 0.9245(5) 0.2907(4) 0.0466(11) Uani 1 1 d .
H13A H 0.8231 1.0202 0.2786 0.056 Uiso 1 1 calc R
C14 C 0.8102(5) 0.8318(5) 0.2677(4) 0.0456(11) Uani 1 1 d .
H14A H 0.7217 0.8506 0.2364 0.055 Uiso 1 1 calc R
C15 C 0.9052(5) 0.7058(5) 0.2967(4) 0.0451(11) Uani 1 1 d .
H15A H 0.8921 0.6222 0.2900 0.054 Uiso 1 1 calc R
Co1 Co 0.85423(6) 0.79927(6) 0.44760(6) 0.03888(18) Uani 1 1 d .
O1 O 1.1324(3) 0.5537(3) 0.8220(3) 0.0522(8) Uani 1 1 d .
O2 O 1.1656(3) 0.7471(3) 0.8229(3) 0.0557(9) Uani 1 1 d .
O3 O 0.7376(3) 0.5264(3) 0.4938(3) 0.0460(8) Uani 1 1 d .
O4 O 0.5810(3) 0.6742(3) 0.3758(3) 0.0498(8) Uani 1 1 d .
S1 S 0.77979(12) 0.97016(10) 0.55425(10) 0.0389(3) Uani 1 1 d .
S2 S 0.94432(12) 0.66623(10) 0.61359(10) 0.0411(3) Uani 1 1 d .

loop_
_atom_site_aniso_label
_atom_site_aniso_U_11
_atom_site_aniso_U_22
_atom_site_aniso_U_33
_atom_site_aniso_U_23
_atom_site_aniso_U_13
_atom_site_aniso_U_12
B3 0.045(3) 0.038(3) 0.048(3) -0.002(2) -0.007(2) -0.005(2)
B4 0.054(3) 0.036(3) 0.049(3) -0.009(2) 0.010(3) -0.013(2)
B5 0.053(3) 0.051(3) 0.050(3) 0.000(3) 0.001(3) -0.012(3)
B6 0.051(3) 0.046(3) 0.040(3) -0.015(2) -0.006(2) -0.012(2)
B7 0.050(3) 0.034(3) 0.054(3) -0.011(2) -0.009(3) 0.003(2)
B8 0.048(3) 0.036(3) 0.052(3) -0.008(2) -0.012(3) 0.003(2)
B9 0.054(4) 0.053(3) 0.052(3) -0.014(3) 0.008(3) -0.009(3)
B10 0.047(3) 0.048(3) 0.051(3) -0.009(3) 0.010(3) -0.013(2)
B11 0.055(4) 0.056(3) 0.054(3) -0.012(3) 0.010(3) -0.017(3)
B12 0.048(3) 0.054(3) 0.047(3) -0.015(3) 0.020(3) -0.004(3)
C1 0.058(3) 0.033(2) 0.047(3) -0.007(2) -0.010(2) -0.012(2)
C2 0.049(3) 0.042(3) 0.046(3) -0.006(2) -0.008(2) -0.006(2)
C3 0.043(3) 0.038(2) 0.058(3) -0.009(2) -0.002(2) -0.011(2)
C4 0.046(3) 0.046(3) 0.045(3) 0.000(2) -0.006(2) -0.012(2)
C5 0.070(4) 0.058(3) 0.049(3) -0.010(2) -0.011(3) -0.017(3)
C6 0.055(3) 0.068(4) 0.058(3) -0.014(3) -0.012(3) 0.013(3)
C7 0.041(3) 0.052(3) 0.048(3) -0.013(2) -0.003(2) -0.014(2)
C8 0.052(3) 0.047(3) 0.050(3) -0.014(2) -0.011(2) -0.020(2)
C9 0.058(3) 0.065(3) 0.056(3) -0.018(3) -0.016(3) -0.015(3)
C10 0.059(3) 0.055(3) 0.052(3) -0.011(2) -0.016(2) -0.018(2)
C11 0.058(3) 0.054(3) 0.055(3) -0.016(2) 0.017(3) -0.017(2)
C12 0.056(3) 0.054(3) 0.050(3) -0.013(2) 0.014(2) -0.018(2)
C13 0.059(3) 0.041(2) 0.034(2) 0.0025(19) -0.002(2) -0.012(2)
C14 0.048(3) 0.052(3) 0.035(2) -0.003(2) -0.003(2) -0.015(2)
C15 0.059(3) 0.046(3) 0.031(2) -0.0110(19) 0.007(2) -0.017(2)
Co1 0.0504(4) 0.0309(3) 0.0380(3) -0.0052(2) -0.0058(3) -0.0154(3)
O1 0.054(2) 0.0465(19) 0.051(2) 0.0098(16) -0.0141(16) -0.0153(16)
O2 0.055(2) 0.053(2) 0.061(2) -0.0189(17) -0.0087(17) -0.0132(17)
O3 0.056(2) 0.0339(16) 0.0505(19) -0.0139(14) -0.0093(16) -0.0123(14)
O4 0.0474(19) 0.053(2) 0.0510(19) -0.0120(16) -0.0130(16) -0.0135(15)
S1 0.0504(6) 0.0309(5) 0.0380(6) -0.0052(4) -0.0058(5) -0.0154(5)
S2 0.0471(6) 0.0315(5) 0.0419(6) -0.0056(5) -0.0026(5) -0.0085(5)

loop_
_atom_type_symbol
_atom_type_description
_atom_type_scat_dispersion_real
_atom_type_scat_dispersion_imag
_atom_type_scat_source
C C 0.0033 0.0016 'International Tables Vol C Tables 4.2.6.8 and 6.1.1.4'
H H 0.0000 0.0000 'International Tables Vol C Tables 4.2.6.8 and 6.1.1.4'
O O 0.0106 0.0060 'International Tables Vol C Tables 4.2.6.8 and 6.1.1.4'
Co Co 0.3494 0.9721 'International Tables Vol C Tables 4.2.6.8 and 6.1.1.4'
S S 0.1246 0.1234 'International Tables Vol C Tables 4.2.6.8 and 6.1.1.4'
B B 0.0013 0.0007 'International Tables Vol C Tables 4.2.6.8 and 6.1.1.4'

loop_
_geom_angle_atom_site_label_1
_geom_angle_atom_site_label_2
_geom_angle_atom_site_label_3
_geom_angle
C7 B3 C1 112.8(4)
C7 B3 B8 124.4(4)
C1 B3 B8 56.5(3)
C7 B3 C2 117.7(4)
C1 B3 C2 58.0(3)
B8 B3 C2 101.1(4)
C7 B3 B9 137.4(5)
C1 B3 B9 102.9(4)
B8 B3 B9 59.5(3)
C2 B3 B9 100.4(4)
C7 B3 B4 130.7(4)
C1 B3 B4 102.3(4)
B8 B3 B4 103.5(4)
C2 B3 B4 55.7(3)
B9 B3 B4 57.6(3)
C2 B4 B9 106.7(4)
C2 B4 B10 105.5(4)
B9 B4 B10 60.4(3)
C2 B4 B5 58.8(3)
B9 B4 B5 109.3(4)
B10 B4 B5 60.2(3)
C2 B4 B3 60.8(3)
B9 B4 B3 60.6(3)
B10 B4 B3 109.7(4)
B5 B4 B3 110.6(4)
C2 B4 H4 123.7
B9 B4 H4 121.5
B10 B4 H4 122.1
B5 B4 H4 120.7
B3 B4 H4 119.6
C2 B5 B4 58.1(3)
C2 B5 B10 104.4(4)
B4 B5 B10 59.6(3)
C2 B5 B11 103.6(4)
B4 B5 B11 107.6(4)
B10 B5 B11 61.2(3)
C2 B5 B6 58.4(3)
B4 B5 B6 106.6(4)
B10 B5 B6 107.6(4)
B11 B5 B6 58.5(3)
C2 B5 H5 125.3
B4 B5 H5 122.2
B10 B5 H5 121.9
B11 B5 H5 122.7
B6 B5 H5 122.5
C2 B6 C1 59.3(3)
C2 B6 B11 104.8(4)
C1 B6 B11 104.5(4)
C2 B6 B7 105.4(4)
C1 B6 B7 58.0(3)
B11 B6 B7 59.2(3)
C2 B6 B5 58.1(3)
C1 B6 B5 106.0(4)
B11 B6 B5 60.3(3)
B7 B6 B5 107.6(4)
C2 B6 H6 123.8
C1 B6 H6 123.7
B11 B6 H6 123.4
B7 B6 H6 122.7
B5 B6 H6 122.0
C1 B7 B11 107.6(4)
C1 B7 B6 60.9(3)
B11 B7 B6 60.4(3)
C1 B7 B8 57.3(3)
B11 B7 B8 108.3(4)
B6 B7 B8 107.7(4)
C1 B7 B12 105.5(4)
B11 B7 B12 59.9(4)
B6 B7 B12 108.1(4)
B8 B7 B12 60.3(3)
C1 B7 H7 123.3
B11 B7 H7 121.3
B6 B7 H7 121.0
B8 B7 H7 122.3
B12 B7 H7 122.3
C1 B8 B7 59.3(3)
C1 B8 B3 61.2(3)
B7 B8 B3 111.2(4)
C1 B8 B9 108.0(4)
B7 B8 B9 109.5(4)
B3 B8 B9 61.5(3)
C1 B8 B12 106.9(4)
B7 B8 B12 60.2(3)
B3 B8 B12 111.3(4)
B9 B8 B12 60.9(3)
C1 B8 H8 122.8
B7 B8 H8 120.8
B3 B8 H8 118.8
B9 B8 H8 121.0
B12 B8 H8 121.2
B4 B9 B10 60.2(3)
B4 B9 B8 106.4(4)
B10 B9 B8 106.4(4)
B4 B9 B12 106.2(4)
B10 B9 B12 58.5(3)
B8 B9 B12 59.7(3)
B4 B9 B3 61.8(3)
B10 B9 B3 110.4(4)
B8 B9 B3 59.0(3)
B12 B9 B3 108.3(4)
B4 B9 H9 122.1
B10 B9 H9 121.6
B8 B9 H9 123.3
B12 B9 H9 122.8
B3 B9 H9 120.0
B12 B10 B4 108.0(4)
B12 B10 B9 61.5(3)
B4 B10 B9 59.4(3)
B12 B10 B5 107.8(4)
B4 B10 B5 60.1(3)
B9 B10 B5 108.4(4)
B12 B10 B11 59.0(4)
B4 B10 B11 106.7(4)
B9 B10 B11 107.9(4)
B5 B10 B11 59.5(3)
B12 B10 H10 121.5
B4 B10 H10 122.3
B9 B10 H10 121.1
B5 B10 H10 121.6
B11 B10 H10 122.8
B7 B11 B6 60.4(3)
B7 B11 B12 61.3(4)
B6 B11 B12 109.2(4)
B7 B11 B5 109.2(4)
B6 B11 B5 61.1(3)
B12 B11 B5 107.3(4)
B7 B11 B10 107.9(4)
B6 B11 B10 108.2(4)
B12 B11 B10 58.6(3)
B5 B11 B10 59.3(3)
B7 B11 H11 120.8
B6 B11 H11 120.7
B12 B11 H11 121.7
B5 B11 H11 121.6
B10 B11 H11 122.7
B10 B12 B11 62.4(4)
B10 B12 B7 108.9(4)
B11 B12 B7 58.8(3)
B10 B12 B8 107.5(4)
B11 B12 B8 106.7(4)
B7 B12 B8 59.5(3)
B10 B12 B9 60.0(3)
B11 B12 B9 109.4(4)
B7 B12 B9 107.8(4)
B8 B12 B9 59.5(3)
B10 B12 H12 120.6
B11 B12 H12 121.3
B7 B12 H12 122.1
B8 B12 H12 123.0
B9 B12 H12 121.4
B8 C1 B7 63.3(3)
B8 C1 C2 108.8(4)
B7 C1 C2 107.7(4)
B8 C1 B3 62.4(3)
B7 C1 B3 115.4(4)
C2 C1 B3 62.2(3)
B8 C1 B6 112.7(4)
B7 C1 B6 61.1(3)
C2 C1 B6 59.2(3)
B3 C1 B6 114.2(4)
B8 C1 S1 124.8(3)
B7 C1 S1 128.0(3)
C2 C1 S1 114.2(3)
B3 C1 S1 110.7(3)
B6 C1 S1 118.3(3)
B4 C2 B5 63.1(3)
B4 C2 B6 114.8(4)
B5 C2 B6 63.5(3)
B4 C2 C1 109.9(4)
B5 C2 C1 111.8(4)
B6 C2 C1 61.4(3)
B4 C2 S2 116.9(3)
B5 C2 S2 129.4(3)
B6 C2 S2 125.1(4)
C1 C2 S2 114.1(3)
B4 C2 B3 63.5(3)
B5 C2 B3 116.3(4)
B6 C2 B3 114.0(4)
C1 C2 B3 59.8(3)
S2 C2 B3 104.4(3)
C4 C3 S2 111.2(3)
C4 C3 H3A 109.4
S2 C3 H3A 109.4
C4 C3 H3B 109.4
S2 C3 H3B 109.4
H3A C3 H3B 108.0
O1 C4 O2 125.7(5)
O1 C4 C3 124.6(5)
O2 C4 C3 109.6(4)
C6 C5 O2 105.3(4)
C6 C5 H5A 110.7
O2 C5 H5A 110.7
C6 C5 H5B 110.7
O2 C5 H5B 110.7
H5A C5 H5B 108.8
C5 C6 H6A 109.5
C5 C6 H6B 109.5
H6A C6 H6B 109.5
C5 C6 H6C 109.5
H6A C6 H6C 109.5
H6B C6 H6C 109.5
C8 C7 B3 116.0(4)
C8 C7 Co1 113.1(3)
B3 C7 Co1 105.6(3)
C8 C7 H7A 107.2
B3 C7 H7A 107.2
Co1 C7 H7A 107.2
O3 C8 O4 121.2(4)
O3 C8 C7 129.4(4)
O4 C8 C7 109.3(4)
O4 C9 C10 105.7(4)
O4 C9 H9A 110.6
C10 C9 H9A 110.6
O4 C9 H9B 110.6
C10 C9 H9B 110.6
H9A C9 H9B 108.7
C9 C10 H10A 109.5
C9 C10 H10B 109.5
H10A C10 H10B 109.5
C9 C10 H10C 109.5
H10A C10 H10C 109.5
H10B C10 H10C 109.5
C15 C11 C12 104.2(5)
C15 C11 Co1 68.8(3)
C12 C11 Co1 69.3(3)
C15 C11 H11A 127.8
C12 C11 H11A 127.8
Co1 C11 H11A 127.8
C13 C12 C11 109.9(5)
C13 C12 Co1 69.3(3)
C11 C12 Co1 70.0(3)
C13 C12 H12A 125.0
C11 C12 H12A 125.0
Co1 C12 H12A 125.0
C12 C13 C14 108.6(4)
C12 C13 Co1 71.5(3)
C14 C13 Co1 70.4(3)
C12 C13 H13A 125.7
C14 C13 H13A 125.7
Co1 C13 H13A 125.7
C13 C14 C15 107.5(4)
C13 C14 Co1 69.8(3)
C15 C14 Co1 69.8(3)
C13 C14 H14A 126.3
C15 C14 H14A 126.3
Co1 C14 H14A 126.3
C14 C15 C11 109.7(4)
C14 C15 Co1 69.9(3)
C11 C15 Co1 71.0(3)
C14 C15 H15A 125.1
C11 C15 H15A 125.1
Co1 C15 H15A 125.1
C13 Co1 C7 120.3(2)
C13 Co1 C15 67.21(19)
C7 Co1 C15 99.42(19)
C13 Co1 C14 39.81(19)
C7 Co1 C14 91.67(19)
C15 Co1 C14 40.37(19)
C13 Co1 C12 39.2(2)
C7 Co1 C12 157.6(2)
C15 Co1 C12 66.5(2)
C14 Co1 C12 66.3(2)
C13 Co1 C11 68.2(2)
C7 Co1 C11 135.8(2)
C15 Co1 C11 40.2(2)
C14 Co1 C11 68.3(2)
C12 Co1 C11 40.7(2)
C13 Co1 S2 151.41(15)
C7 Co1 S2 88.28(14)
C15 Co1 S2 111.50(14)
C14 Co1 S2 151.37(14)
C12 Co1 S2 112.70(16)
C11 Co1 S2 92.24(17)
C13 Co1 S1 90.65(14)
C7 Co1 S1 87.31(14)
C15 Co1 S1 157.33(14)
C14 Co1 S1 118.41(14)
C12 Co1 S1 99.74(15)
C11 Co1 S1 136.91(15)
S2 Co1 S1 90.19(5)
C4 O2 C5 115.5(4)
C8 O4 C9 118.3(4)
C1 S1 Co1 96.09(15)
C2 S2 C3 104.9(2)
C2 S2 Co1 98.36(16)
C3 S2 Co1 105.29(16)

loop_
_geom_bond_atom_site_label_1
_geom_bond_atom_site_label_2
_geom_bond_distance
B3 C7 1.526(7)
B3 C1 1.752(7)
B3 B8 1.772(7)
B3 C2 1.793(7)
B3 B9 1.817(8)
B3 B4 1.837(8)
B4 C2 1.697(7)
B4 B9 1.759(8)
B4 B10 1.774(8)
B4 B5 1.783(9)
B4 H4 1.1000
B5 C2 1.711(8)
B5 B10 1.784(8)
B5 B11 1.788(8)
B5 B6 1.803(8)
B5 H5 1.1000
B6 C2 1.716(7)
B6 C1 1.754(7)
B6 B11 1.756(8)
B6 B7 1.757(8)
B6 H6 1.1000
B7 C1 1.703(7)
B7 B11 1.736(8)
B7 B8 1.769(8)
B7 B12 1.781(9)
B7 H7 1.1000
B8 C1 1.667(8)
B8 B9 1.780(8)
B8 B12 1.784(8)
B8 H8 1.1000
B9 B10 1.778(9)
B9 B12 1.805(8)
B9 H9 1.1000
B10 B12 1.750(8)
B10 B11 1.818(9)
B10 H10 1.1000
B11 B12 1.757(9)
B11 H11 1.1000
B12 H12 1.1000
C1 C2 1.718(6)
C1 S1 1.763(5)
C2 S2 1.784(5)
C3 C4 1.531(7)
C3 S2 1.815(5)
C3 H3A 0.9700
C3 H3B 0.9700
C4 O1 1.197(6)
C4 O2 1.324(6)
C5 C6 1.480(7)
C5 O2 1.495(6)
C5 H5A 0.9700
C5 H5B 0.9700
C6 H6A 0.9600
C6 H6B 0.9600
C6 H6C 0.9600
C7 C8 1.472(6)
C7 Co1 2.048(5)
C7 H7A 0.9800
C8 O3 1.213(6)
C8 O4 1.361(5)
C9 O4 1.437(6)
C9 C10 1.492(7)
C9 H9A 0.9700
C9 H9B 0.9700
C10 H10A 0.9600
C10 H10B 0.9600
C10 H10C 0.9600
C11 C15 1.420(7)
C11 C12 1.445(7)
C11 Co1 2.081(5)
C11 H11A 0.9800
C12 C13 1.381(7)
C12 Co1 2.072(5)
C12 H12A 0.9800
C13 C14 1.395(7)
C13 Co1 2.045(4)
C13 H13A 0.9800
C14 C15 1.416(7)
C14 Co1 2.052(5)
C14 H14A 0.9800
C15 Co1 2.051(4)
C15 H15A 0.9800
Co1 S2 2.2287(13)
Co1 S1 2.2590(12)

loop_
_geom_torsion_atom_site_label_1
_geom_torsion_atom_site_label_2
_geom_torsion_atom_site_label_3
_geom_torsion_atom_site_label_4
_geom_torsion
C7 B3 B4 C2 99.0(6)
C1 B3 B4 C2 -36.3(3)
B8 B3 B4 C2 -94.3(4)
B9 B3 B4 C2 -133.8(4)
C7 B3 B4 B9 -127.2(6)
C1 B3 B4 B9 97.5(4)
B8 B3 B4 B9 39.5(4)
C2 B3 B4 B9 133.8(4)
C7 B3 B4 B10 -163.8(5)
C1 B3 B4 B10 60.9(5)
B8 B3 B4 B10 2.8(5)
C2 B3 B4 B10 97.2(4)
B9 B3 B4 B10 -36.6(4)
C7 B3 B4 B5 131.6(6)
C1 B3 B4 B5 -3.7(5)
B8 B3 B4 B5 -61.7(5)
C2 B3 B4 B5 32.6(4)
B9 B3 B4 B5 -101.2(4)
B9 B4 B5 C2 -98.3(4)
B10 B4 B5 C2 -134.9(4)
B3 B4 B5 C2 -33.4(4)
C2 B4 B5 B10 134.9(4)
B9 B4 B5 B10 36.5(4)
B3 B4 B5 B10 101.5(4)
C2 B4 B5 B11 95.4(4)
B9 B4 B5 B11 -2.9(5)
B10 B4 B5 B11 -39.5(4)
B3 B4 B5 B11 62.0(5)
C2 B4 B5 B6 33.9(3)
B9 B4 B5 B6 -64.4(5)
B10 B4 B5 B6 -101.0(4)
B3 B4 B5 B6 0.5(5)
B4 B5 B6 C2 -33.7(4)
B10 B5 B6 C2 -96.4(4)
B11 B5 B6 C2 -134.5(4)
C2 B5 B6 C1 36.7(4)
B4 B5 B6 C1 2.9(5)
B10 B5 B6 C1 -59.8(5)
B11 B5 B6 C1 -97.9(4)
C2 B5 B6 B11 134.5(4)
B4 B5 B6 B11 100.8(5)
B10 B5 B6 B11 38.1(4)
C2 B5 B6 B7 97.5(4)
B4 B5 B6 B7 63.8(5)
B10 B5 B6 B7 1.1(5)
B11 B5 B6 B7 -37.0(4)
C2 B6 B7 C1 -37.3(4)
B11 B6 B7 C1 -135.6(4)
B5 B6 B7 C1 -98.2(4)
C2 B6 B7 B11 98.3(4)
C1 B6 B7 B11 135.6(4)
B5 B6 B7 B11 37.5(4)
C2 B6 B7 B8 -3.0(5)
C1 B6 B7 B8 34.3(4)
B11 B6 B7 B8 -101.4(5)
B5 B6 B7 B8 -63.9(5)
C2 B6 B7 B12 60.7(5)
C1 B6 B7 B12 98.0(4)
B11 B6 B7 B12 -37.6(4)
B5 B6 B7 B12 -0.1(5)
B11 B7 B8 C1 -99.6(4)
B6 B7 B8 C1 -35.8(4)
B12 B7 B8 C1 -136.9(4)
C1 B7 B8 B3 33.8(4)
B11 B7 B8 B3 -65.8(5)
B6 B7 B8 B3 -1.9(6)
B12 B7 B8 B3 -103.1(4)
C1 B7 B8 B9 99.9(4)
B11 B7 B8 B9 0.3(5)
B6 B7 B8 B9 64.1(5)
B12 B7 B8 B9 -37.0(4)
C1 B7 B8 B12 136.9(4)
B11 B7 B8 B12 37.3(4)
B6 B7 B8 B12 101.1(4)
C7 B3 B8 C1 -96.3(5)
C2 B3 B8 C1 38.9(3)
B9 B3 B8 C1 134.5(4)
B4 B3 B8 C1 96.0(4)
C7 B3 B8 B7 -129.4(5)
C1 B3 B8 B7 -33.1(4)
C2 B3 B8 B7 5.7(5)
B9 B3 B8 B7 101.4(5)
B4 B3 B8 B7 62.8(5)
C7 B3 B8 B9 129.2(6)
C1 B3 B8 B9 -134.5(4)
C2 B3 B8 B9 -95.6(4)
B4 B3 B8 B9 -38.5(4)
C7 B3 B8 B12 165.6(5)
C1 B3 B8 B12 -98.2(4)
C2 B3 B8 B12 -59.3(5)
B9 B3 B8 B12 36.3(4)
B4 B3 B8 B12 -2.2(5)
C2 B4 B9 B10 -98.6(4)
B5 B4 B9 B10 -36.5(4)
B3 B4 B9 B10 -139.7(4)
C2 B4 B9 B8 1.2(5)
B10 B4 B9 B8 99.8(4)
B5 B4 B9 B8 63.4(5)
B3 B4 B9 B8 -39.9(4)
C2 B4 B9 B12 -61.2(5)
B10 B4 B9 B12 37.4(4)
B5 B4 B9 B12 0.9(5)
B3 B4 B9 B12 -102.4(4)
C2 B4 B9 B3 41.1(4)
B10 B4 B9 B3 139.7(4)
B5 B4 B9 B3 103.3(4)
C1 B8 B9 B4 0.2(5)
B7 B8 B9 B4 -62.8(5)
B3 B8 B9 B4 41.3(4)
B12 B8 B9 B4 -99.5(5)
C1 B8 B9 B10 63.2(5)
B7 B8 B9 B10 0.2(5)
B3 B8 B9 B10 104.3(4)
B12 B8 B9 B10 -36.5(4)
C1 B8 B9 B12 99.7(4)
B7 B8 B9 B12 36.7(4)
B3 B8 B9 B12 140.8(4)
C1 B8 B9 B3 -41.1(4)
B7 B8 B9 B3 -104.1(4)
B12 B8 B9 B3 -140.8(4)
C7 B3 B9 B4 116.7(7)
C1 B3 B9 B4 -96.5(4)
B8 B3 B9 B4 -134.1(4)
C2 B3 B9 B4 -37.3(3)
C7 B3 B9 B10 153.5(6)
C1 B3 B9 B10 -59.8(5)
B8 B3 B9 B10 -97.4(4)
C2 B3 B9 B10 -0.6(5)
B4 B3 B9 B10 36.7(4)
C7 B3 B9 B8 -109.2(6)
C1 B3 B9 B8 37.6(3)
C2 B3 B9 B8 96.8(4)
B4 B3 B9 B8 134.1(4)
C7 B3 B9 B12 -144.2(6)
C1 B3 B9 B12 2.5(5)
B8 B3 B9 B12 -35.1(4)
C2 B3 B9 B12 61.8(5)
B4 B3 B9 B12 99.1(5)
C2 B4 B10 B12 61.5(5)
B9 B4 B10 B12 -39.2(4)
B5 B4 B10 B12 100.6(5)
B3 B4 B10 B12 -2.5(6)
C2 B4 B10 B9 100.8(4)
B5 B4 B10 B9 139.8(4)
B3 B4 B10 B9 36.7(4)
C2 B4 B10 B5 -39.0(4)
B9 B4 B10 B5 -139.8(4)
B3 B4 B10 B5 -103.0(4)
C2 B4 B10 B11 -0.5(5)
B9 B4 B10 B11 -101.3(5)
B5 B4 B10 B11 38.5(4)
B3 B4 B10 B11 -64.6(5)
B4 B9 B10 B12 136.9(4)
B8 B9 B10 B12 37.0(4)
B3 B9 B10 B12 99.4(5)
B8 B9 B10 B4 -99.8(4)
B12 B9 B10 B4 -136.9(4)
B3 B9 B10 B4 -37.4(4)
B4 B9 B10 B5 36.2(4)
B8 B9 B10 B5 -63.6(5)
B12 B9 B10 B5 -100.7(4)
B3 B9 B10 B5 -1.2(5)
B4 B9 B10 B11 99.2(4)
B8 B9 B10 B11 -0.7(5)
B12 B9 B10 B11 -37.7(4)
B3 B9 B10 B11 61.8(5)
C2 B5 B10 B12 -62.6(5)
B4 B5 B10 B12 -101.0(4)
B11 B5 B10 B12 35.3(4)
B6 B5 B10 B12 -1.7(5)
C2 B5 B10 B4 38.4(4)
B11 B5 B10 B4 136.3(4)
B6 B5 B10 B4 99.3(4)
C2 B5 B10 B9 2.5(5)
B4 B5 B10 B9 -35.9(4)
B11 B5 B10 B9 100.4(5)
B6 B5 B10 B9 63.4(5)
C2 B5 B10 B11 -97.8(4)
B4 B5 B10 B11 -136.3(4)
B6 B5 B10 B11 -36.9(4)
C1 B7 B11 B6 39.9(4)
B8 B7 B11 B6 100.4(4)
B12 B7 B11 B6 137.9(4)
C1 B7 B11 B12 -98.1(4)
B6 B7 B11 B12 -137.9(4)
B8 B7 B11 B12 -37.5(4)
C1 B7 B11 B5 1.6(6)
B6 B7 B11 B5 -38.2(4)
B8 B7 B11 B5 62.2(5)
B12 B7 B11 B5 99.7(5)
C1 B7 B11 B10 -61.3(5)
B6 B7 B11 B10 -101.1(4)
B8 B7 B11 B10 -0.7(5)
B12 B7 B11 B10 36.8(4)
C2 B6 B11 B7 -99.3(4)
C1 B6 B11 B7 -37.8(4)
B5 B6 B11 B7 -138.1(4)
C2 B6 B11 B12 -60.8(5)
C1 B6 B11 B12 0.7(5)
B7 B6 B11 B12 38.5(4)
B5 B6 B11 B12 -99.6(5)
C2 B6 B11 B5 38.8(4)
C1 B6 B11 B5 100.3(4)
B7 B6 B11 B5 138.1(4)
C2 B6 B11 B10 1.4(5)
C1 B6 B11 B10 62.9(5)
B7 B6 B11 B10 100.7(5)
B5 B6 B11 B10 -37.4(4)
C2 B5 B11 B7 -0.7(6)
B4 B5 B11 B7 -61.1(5)
B10 B5 B11 B7 -99.9(5)
B6 B5 B11 B7 37.9(4)
C2 B5 B11 B6 -38.7(4)
B4 B5 B11 B6 -99.1(4)
B10 B5 B11 B6 -137.8(4)
C2 B5 B11 B12 64.2(5)
B4 B5 B11 B12 3.8(6)
B10 B5 B11 B12 -35.0(4)
B6 B5 B11 B12 102.8(5)
C2 B5 B11 B10 99.1(4)
B4 B5 B11 B10 38.7(4)
B6 B5 B11 B10 137.8(4)
B12 B10 B11 B7 -38.0(4)
B4 B10 B11 B7 63.4(5)
B9 B10 B11 B7 0.9(5)
B5 B10 B11 B7 102.1(5)
B12 B10 B11 B6 -101.9(5)
B4 B10 B11 B6 -0.5(6)
B9 B10 B11 B6 -63.0(5)
B5 B10 B11 B6 38.2(4)
B4 B10 B11 B12 101.3(4)
B9 B10 B11 B12 38.8(4)
B5 B10 B11 B12 140.1(4)
B12 B10 B11 B5 -140.1(4)
B4 B10 B11 B5 -38.8(4)
B9 B10 B11 B5 -101.3(4)
B4 B10 B12 B11 -99.0(4)
B9 B10 B12 B11 -137.3(4)
B5 B10 B12 B11 -35.5(4)
B4 B10 B12 B7 -61.9(5)
B9 B10 B12 B7 -100.1(4)
B5 B10 B12 B7 1.6(6)
B11 B10 B12 B7 37.1(4)
B4 B10 B12 B8 1.0(6)
B9 B10 B12 B8 -37.2(4)
B5 B10 B12 B8 64.6(5)
B11 B10 B12 B8 100.1(5)
B4 B10 B12 B9 38.2(4)
B5 B10 B12 B9 101.8(5)
B11 B10 B12 B9 137.3(4)
B7 B11 B12 B10 138.1(4)
B6 B11 B12 B10 100.0(5)
B5 B11 B12 B10 35.3(4)
B6 B11 B12 B7 -38.1(4)
B5 B11 B12 B7 -102.8(4)
B10 B11 B12 B7 -138.1(4)
B7 B11 B12 B8 36.8(4)
B6 B11 B12 B8 -1.4(5)
B5 B11 B12 B8 -66.1(5)
B10 B11 B12 B8 -101.4(4)
B7 B11 B12 B9 99.6(4)
B6 B11 B12 B9 61.5(5)
B5 B11 B12 B9 -3.3(6)
B10 B11 B12 B9 -38.5(4)
C1 B7 B12 B10 62.9(5)
B11 B7 B12 B10 -38.7(4)
B6 B7 B12 B10 -0.9(5)
B8 B7 B12 B10 99.6(4)
C1 B7 B12 B11 101.7(4)
B6 B7 B12 B11 37.8(4)
B8 B7 B12 B11 138.3(4)
C1 B7 B12 B8 -36.6(3)
B11 B7 B12 B8 -138.3(4)
B6 B7 B12 B8 -100.5(4)
C1 B7 B12 B9 -0.6(5)
B11 B7 B12 B9 -102.3(5)
B6 B7 B12 B9 -64.5(5)
B8 B7 B12 B9 36.0(4)
C1 B8 B12 B10 -64.2(5)
B7 B8 B12 B10 -102.1(4)
B3 B8 B12 B10 0.8(6)
B9 B8 B12 B10 37.4(4)
C1 B8 B12 B11 1.5(5)
B7 B8 B12 B11 -36.4(4)
B3 B8 B12 B11 66.5(5)
B9 B8 B12 B11 103.1(4)
C1 B8 B12 B7 37.9(3)
B3 B8 B12 B7 102.9(4)
B9 B8 B12 B7 139.5(4)
C1 B8 B12 B9 -101.6(4)
B7 B8 B12 B9 -139.5(4)
B3 B8 B12 B9 -36.6(4)
B4 B9 B12 B10 -38.2(4)
B8 B9 B12 B10 -138.0(4)
B3 B9 B12 B10 -103.2(4)
B4 B9 B12 B11 1.5(6)
B10 B9 B12 B11 39.6(4)
B8 B9 B12 B11 -98.4(5)
B3 B9 B12 B11 -63.6(5)
B4 B9 B12 B7 63.8(5)
B10 B9 B12 B7 102.0(4)
B8 B9 B12 B7 -36.0(4)
B3 B9 B12 B7 -1.2(5)
B4 B9 B12 B8 99.8(4)
B10 B9 B12 B8 138.0(4)
B3 B9 B12 B8 34.8(4)
B3 B8 C1 B7 -143.6(4)
B9 B8 C1 B7 -102.4(4)
B12 B8 C1 B7 -38.3(4)
B7 B8 C1 C2 100.8(4)
B3 B8 C1 C2 -42.8(4)
B9 B8 C1 C2 -1.5(5)
B12 B8 C1 C2 62.6(5)
B7 B8 C1 B3 143.6(4)
B9 B8 C1 B3 41.2(4)
B12 B8 C1 B3 105.4(4)
B7 B8 C1 B6 37.2(4)
B3 B8 C1 B6 -106.5(4)
B9 B8 C1 B6 -65.2(5)
B12 B8 C1 B6 -1.1(5)
B7 B8 C1 S1 -119.3(4)
B3 B8 C1 S1 97.0(4)
B9 B8 C1 S1 138.3(4)
B12 B8 C1 S1 -157.6(3)
B11 B7 C1 B8 100.8(4)
B6 B7 C1 B8 140.4(4)
B12 B7 C1 B8 38.0(4)
B11 B7 C1 C2 -1.8(5)
B6 B7 C1 C2 37.8(4)
B8 B7 C1 C2 -102.6(4)
B12 B7 C1 C2 -64.6(5)
B11 B7 C1 B3 65.2(5)
B6 B7 C1 B3 104.8(4)
B8 B7 C1 B3 -35.6(4)
B12 B7 C1 B3 2.5(5)
B11 B7 C1 B6 -39.6(4)
B8 B7 C1 B6 -140.4(4)
B12 B7 C1 B6 -102.4(4)
B11 B7 C1 S1 -144.5(4)
B6 B7 C1 S1 -104.9(5)
B8 B7 C1 S1 114.7(5)
B12 B7 C1 S1 152.8(4)
C7 B3 C1 B8 117.2(5)
C2 B3 C1 B8 -133.4(4)
B9 B3 C1 B8 -39.1(4)
B4 B3 C1 B8 -98.2(4)
C7 B3 C1 B7 153.1(4)
B8 B3 C1 B7 35.9(4)
C2 B3 C1 B7 -97.5(4)
B9 B3 C1 B7 -3.2(5)
B4 B3 C1 B7 -62.3(5)
C7 B3 C1 C2 -109.4(5)
B8 B3 C1 C2 133.4(4)
B9 B3 C1 C2 94.3(4)
B4 B3 C1 C2 35.2(3)
C7 B3 C1 B6 -138.8(4)
B8 B3 C1 B6 104.0(4)
C2 B3 C1 B6 -29.4(4)
B9 B3 C1 B6 64.9(5)
B4 B3 C1 B6 5.8(5)
C7 B3 C1 S1 -2.2(5)
B8 B3 C1 S1 -119.4(4)
C2 B3 C1 S1 107.2(4)
B9 B3 C1 S1 -158.5(3)
B4 B3 C1 S1 142.4(3)
C2 B6 C1 B8 99.1(4)
B11 B6 C1 B8 0.2(5)
B7 B6 C1 B8 -38.1(4)
B5 B6 C1 B8 63.0(5)
C2 B6 C1 B7 137.2(4)
B11 B6 C1 B7 38.3(4)
B5 B6 C1 B7 101.1(4)
B11 B6 C1 C2 -98.8(4)
B7 B6 C1 C2 -137.2(4)
B5 B6 C1 C2 -36.1(4)
C2 B6 C1 B3 30.4(4)
B11 B6 C1 B3 -68.5(5)
B7 B6 C1 B3 -106.8(5)
B5 B6 C1 B3 -5.7(5)
C2 B6 C1 S1 -102.7(4)
B11 B6 C1 S1 158.4(3)
B7 B6 C1 S1 120.1(4)
B5 B6 C1 S1 -138.8(3)
B9 B4 C2 B5 102.8(4)
B10 B4 C2 B5 39.7(4)
B3 B4 C2 B5 143.9(4)
B9 B4 C2 B6 64.7(5)
B10 B4 C2 B6 1.5(5)
B5 B4 C2 B6 -38.2(4)
B3 B4 C2 B6 105.7(4)
B9 B4 C2 C1 -2.2(5)
B10 B4 C2 C1 -65.4(5)
B5 B4 C2 C1 -105.1(4)
B3 B4 C2 C1 38.8(3)
B9 B4 C2 S2 -134.4(4)
B10 B4 C2 S2 162.4(3)
B5 B4 C2 S2 122.8(4)
B3 B4 C2 S2 -93.4(4)
B9 B4 C2 B3 -41.0(4)
B10 B4 C2 B3 -104.2(4)
B5 B4 C2 B3 -143.9(4)
B10 B5 C2 B4 -39.2(4)
B11 B5 C2 B4 -102.4(4)
B6 B5 C2 B4 -141.2(4)
B4 B5 C2 B6 141.2(4)
B10 B5 C2 B6 102.0(4)
B11 B5 C2 B6 38.7(4)
B4 B5 C2 C1 102.0(4)
B10 B5 C2 C1 62.9(5)
B11 B5 C2 C1 -0.4(5)
B6 B5 C2 C1 -39.1(4)
B4 B5 C2 S2 -103.9(5)
B10 B5 C2 S2 -143.0(4)
B11 B5 C2 S2 153.7(4)
B6 B5 C2 S2 114.9(5)
B4 B5 C2 B3 36.0(4)
B10 B5 C2 B3 -3.2(5)
B11 B5 C2 B3 -66.4(5)
B6 B5 C2 B3 -105.2(4)
C1 B6 C2 B4 -100.1(4)
B11 B6 C2 B4 -1.8(5)
B7 B6 C2 B4 -63.4(5)
B5 B6 C2 B4 38.0(4)
C1 B6 C2 B5 -138.2(4)
B11 B6 C2 B5 -39.9(4)
B7 B6 C2 B5 -101.4(4)
B11 B6 C2 C1 98.3(4)
B7 B6 C2 C1 36.7(4)
B5 B6 C2 C1 138.2(4)
C1 B6 C2 S2 100.7(4)
B11 B6 C2 S2 -161.0(4)
B7 B6 C2 S2 137.5(4)
B5 B6 C2 S2 -121.1(4)
C1 B6 C2 B3 -29.6(4)
B11 B6 C2 B3 68.7(5)
B7 B6 C2 B3 7.2(5)
B5 B6 C2 B3 108.6(5)
B8 C1 C2 B4 2.4(5)
B7 C1 C2 B4 69.5(5)
B3 C1 C2 B4 -40.5(4)
B6 C1 C2 B4 108.1(4)
S1 C1 C2 B4 -142.1(3)
B8 C1 C2 B5 -65.7(5)
B7 C1 C2 B5 1.4(5)
B3 C1 C2 B5 -108.6(4)
B6 C1 C2 B5 40.0(4)
S1 C1 C2 B5 149.8(3)
B8 C1 C2 B6 -105.7(4)
B7 C1 C2 B6 -38.6(4)
B3 C1 C2 B6 -148.6(4)
S1 C1 C2 B6 109.8(4)
B8 C1 C2 S2 136.0(4)
B7 C1 C2 S2 -156.9(3)
B3 C1 C2 S2 93.2(4)
B6 C1 C2 S2 -118.3(4)
S1 C1 C2 S2 -8.5(4)
B8 C1 C2 B3 42.9(4)
B7 C1 C2 B3 110.0(4)
B6 C1 C2 B3 148.6(4)
S1 C1 C2 B3 -101.6(4)
C7 B3 C2 B4 -122.2(5)
C1 B3 C2 B4 137.0(4)
B8 B3 C2 B4 98.9(4)
B9 B3 C2 B4 38.2(3)
C7 B3 C2 B5 -158.1(4)
C1 B3 C2 B5 101.1(4)
B8 B3 C2 B5 63.0(5)
B9 B3 C2 B5 2.4(5)
B4 B3 C2 B5 -35.9(4)
C7 B3 C2 B6 130.9(5)
C1 B3 C2 B6 30.1(4)
B8 B3 C2 B6 -8.0(5)
B9 B3 C2 B6 -68.7(5)
B4 B3 C2 B6 -106.9(4)
C7 B3 C2 C1 100.8(5)
B8 B3 C2 C1 -38.1(3)
B9 B3 C2 C1 -98.8(4)
B4 B3 C2 C1 -137.0(4)
C7 B3 C2 S2 -9.0(5)
C1 B3 C2 S2 -109.8(3)
B8 B3 C2 S2 -147.9(3)
B9 B3 C2 S2 151.4(3)
B4 B3 C2 S2 113.2(3)
S2 C3 C4 O1 32.3(6)
S2 C3 C4 O2 -147.6(3)
C1 B3 C7 C8 163.8(4)
B8 B3 C7 C8 -132.2(5)
C2 B3 C7 C8 99.2(5)
B9 B3 C7 C8 -51.6(8)
B4 B3 C7 C8 32.1(7)
C1 B3 C7 Co1 37.7(4)
B8 B3 C7 Co1 101.7(5)
C2 B3 C7 Co1 -26.8(5)
B9 B3 C7 Co1 -177.7(5)
B4 B3 C7 Co1 -94.0(6)
B3 C7 C8 O3 -54.7(8)
Co1 C7 C8 O3 67.6(7)
B3 C7 C8 O4 127.3(5)
Co1 C7 C8 O4 -110.5(4)
C15 C11 C12 C13 2.4(6)
Co1 C11 C12 C13 -57.9(4)
C15 C11 C12 Co1 60.3(3)
C11 C12 C13 C14 -2.6(6)
Co1 C12 C13 C14 -60.9(3)
C11 C12 C13 Co1 58.3(4)
C12 C13 C14 C15 1.7(5)
Co1 C13 C14 C15 -59.8(3)
C12 C13 C14 Co1 61.6(3)
C13 C14 C15 C11 -0.2(5)
Co1 C14 C15 C11 -60.1(3)
C13 C14 C15 Co1 59.9(3)
C12 C11 C15 C14 -1.3(5)
Co1 C11 C15 C14 59.4(3)
C12 C11 C15 Co1 -60.7(3)
C12 C13 Co1 C7 -168.0(3)
C14 C13 Co1 C7 -49.6(3)
C12 C13 Co1 C15 -80.3(3)
C14 C13 Co1 C15 38.1(3)
C12 C13 Co1 C14 -118.4(4)
C14 C13 Co1 C12 118.4(4)
C12 C13 Co1 C11 -36.7(3)
C14 C13 Co1 C11 81.7(3)
C12 C13 Co1 S2 13.1(5)
C14 C13 Co1 S2 131.6(3)
C12 C13 Co1 S1 104.7(3)
C14 C13 Co1 S1 -136.8(3)
C8 C7 Co1 C13 94.8(4)
B3 C7 Co1 C13 -137.3(3)
C8 C7 Co1 C15 25.8(4)
B3 C7 Co1 C15 153.6(3)
C8 C7 Co1 C14 65.6(4)
B3 C7 Co1 C14 -166.5(3)
C8 C7 Co1 C12 74.7(6)
B3 C7 Co1 C12 -157.5(4)
C8 C7 Co1 C11 5.7(5)
B3 C7 Co1 C11 133.6(4)
C8 C7 Co1 S2 -85.7(3)
B3 C7 Co1 S2 42.1(3)
C8 C7 Co1 S1 -176.0(4)
B3 C7 Co1 S1 -48.1(3)
C14 C15 Co1 C13 -37.6(3)
C11 C15 Co1 C13 82.8(3)
C14 C15 Co1 C7 81.4(3)
C11 C15 Co1 C7 -158.2(3)
C11 C15 Co1 C14 120.4(4)
C14 C15 Co1 C12 -80.4(3)
C11 C15 Co1 C12 40.0(3)
C14 C15 Co1 C11 -120.4(4)
C14 C15 Co1 S2 173.3(2)
C11 C15 Co1 S2 -66.4(3)
C14 C15 Co1 S1 -24.5(5)
C11 C15 Co1 S1 95.9(4)
C15 C14 Co1 C13 118.5(4)
C13 C14 Co1 C7 138.9(3)
C15 C14 Co1 C7 -102.6(3)
C13 C14 Co1 C15 -118.5(4)
C13 C14 Co1 C12 -37.4(3)
C15 C14 Co1 C12 81.1(3)
C13 C14 Co1 C11 -81.7(3)
C15 C14 Co1 C11 36.8(3)
C13 C14 Co1 S2 -131.6(3)
C15 C14 Co1 S2 -13.2(5)
C13 C14 Co1 S1 51.0(3)
C15 C14 Co1 S1 169.5(2)
C11 C12 Co1 C13 -121.7(5)
C13 C12 Co1 C7 28.1(7)
C11 C12 Co1 C7 -93.6(6)
C13 C12 Co1 C15 82.2(3)
C11 C12 Co1 C15 -39.5(3)
C13 C12 Co1 C14 38.0(3)
C11 C12 Co1 C14 -83.7(3)
C13 C12 Co1 C11 121.7(5)
C13 C12 Co1 S2 -173.2(3)
C11 C12 Co1 S2 65.1(3)
C13 C12 Co1 S1 -78.9(3)
C11 C12 Co1 S1 159.4(3)
C15 C11 Co1 C13 -80.0(3)
C12 C11 Co1 C13 35.4(3)
C15 C11 Co1 C7 31.6(4)
C12 C11 Co1 C7 147.0(3)
C12 C11 Co1 C15 115.4(5)
C15 C11 Co1 C14 -37.0(3)
C12 C11 Co1 C14 78.4(3)
C15 C11 Co1 C12 -115.4(5)
C15 C11 Co1 S2 121.5(3)
C12 C11 Co1 S2 -123.1(3)
C15 C11 Co1 S1 -145.9(2)
C12 C11 Co1 S1 -30.5(4)
O1 C4 O2 C5 -0.7(7)
C3 C4 O2 C5 179.2(4)
C6 C5 O2 C4 -131.6(5)
O3 C8 O4 C9 1.6(7)
C7 C8 O4 C9 179.8(4)
C10 C9 O4 C8 176.1(4)
B8 C1 S1 Co1 -99.6(4)
B7 C1 S1 Co1 179.0(4)
C2 C1 S1 Co1 38.3(3)
B3 C1 S1 Co1 -29.6(3)
B6 C1 S1 Co1 105.0(3)
C13 Co1 S1 C1 162.5(2)
C7 Co1 S1 C1 42.2(2)
C15 Co1 S1 C1 150.4(4)
C14 Co1 S1 C1 132.6(2)
C12 Co1 S1 C1 -159.2(2)
C11 Co1 S1 C1 -139.6(3)
S2 Co1 S1 C1 -46.07(17)
B4 C2 S2 C3 -148.4(4)
B5 C2 S2 C3 -72.3(5)
B6 C2 S2 C3 10.3(4)
C1 C2 S2 C3 81.3(4)
B3 C2 S2 C3 144.3(3)
B4 C2 S2 Co1 103.2(3)
B5 C2 S2 Co1 179.4(4)
B6 C2 S2 Co1 -98.0(4)
C1 C2 S2 Co1 -27.0(3)
B3 C2 S2 Co1 36.0(3)
C4 C3 S2 C2 64.6(4)
C4 C3 S2 Co1 167.8(3)
C13 Co1 S2 C2 133.9(3)
C7 Co1 S2 C2 -45.1(2)
C15 Co1 S2 C2 -144.5(2)
C14 Co1 S2 C2 -135.4(3)
C12 Co1 S2 C2 142.9(2)
C11 Co1 S2 C2 179.2(2)
S1 Co1 S2 C2 42.24(17)
C13 Co1 S2 C3 26.0(3)
C7 Co1 S2 C3 -153.1(2)
C15 Co1 S2 C3 107.5(2)
C14 Co1 S2 C3 116.6(3)
C12 Co1 S2 C3 34.9(2)
C11 Co1 S2 C3 71.2(2)
S1 Co1 S2 C3 -65.75(17)
